data_2104519
loop_
_publ_author_name
'Marsh, Richard E.'

_publ_section_title
;
 Space groups <i>P</i>1 and <i>Cc</i>: how are they doing?
;
_journal_coeditor_code BK5088
_journal_issue 6
_journal_name_full 'Acta Crystallographica Section B'
_journal_page_first 782
_journal_page_last 783
_journal_paper_doi 10.1107/S0108768109046448
_journal_volume 65
_journal_year 2009
_chemical_formula_moiety 'C24 H32 B2 Bi N12 S6, N O2(?), 2.5(C3 H7 N O)'
_chemical_formula_sum 'C31.5 H49.5 B2 Bi N15.5 O4.5 S6'
_chemical_formula_weight 1140.33
_chemical_name_common '[Bi(Tm)2]NO2(?).2.5DMF'
_chemical_name_systematic
;
bis(hydrogen-tris(3-methyl-2-thioxo-1-imidazolyl)borato-S,S',S'')
-bismuth(iii) nitrite(?) N,N-dimethylformamide solvate
;
_space_group_IT_number 15
_symmetry_cell_setting monoclinic
_symmetry_Int_Tables_number 15
_symmetry_space_group_name_Hall '-C 2yc'
_symmetry_space_group_name_H-M 'C 1 2/c 1'
_cell_angle_alpha 90
_cell_angle_beta 104.692(4)
_cell_angle_gamma 90
_cell_formula_units_Z 4
_cell_length_a 28.929(2)
_cell_length_b 17.9534(14)
_cell_length_c 10.0754(6)
_cell_measurement_temperature 123(2)
_cell_volume 5061.8(6)
_diffrn_radiation_type MoK\a
_diffrn_radiation_wavelength 0.71073
_exptl_crystal_colour 'dark red'
_exptl_crystal_density_diffrn 1.496
_exptl_crystal_description needle
_cod_data_source_file bk5088.cif
_cod_data_source_block HEBZUK
_cod_original_sg_symbol_H-M C2/c
_cod_original_formula_sum 'C31.5 H49.5 B2 Bi1 N15.5 O4.5 S6'
_cod_database_code 2104519

loop_
_symmetry_equiv_pos_as_xyz
'x, y, z'
'-x, y, 1/2-z'
'x+1/2, y+1/2, z'
'1/2-x, 1/2+y, 1/2-z'
'-x, -y, -z'
'x, -y, z-1/2'
'1/2-x, 1/2-y, -z'
'x+1/2, -y+1/2, z-1/2'

loop_
_atom_site_label
_atom_site_type_symbol
_atom_site_fract_x
_atom_site_fract_y
_atom_site_fract_z
_atom_site_occupancy
Bi1 Bi 0.25 0.25 0.0 1
S1 S 0.3496 0.2644 0.0502 1
C1 C 0.3678 0.1995 0.1785 1
N1 N 0.3865 0.2174 0.3105 1
C2 C 0.3990 0.1514 0.3865 1
H1 H 0.4131 0.1477 0.4822 1
C3 C 0.3874 0.0960 0.2990 1
H2 H 0.3917 0.0446 0.3218 1
N2 N 0.3673 0.1241 0.1688 1
C4 C 0.3915 0.2932 0.3655 1
S2 S 0.2616 0.1440 0.2066 1
C5 C 0.2630 0.0649 0.1100 1
N3 N 0.2254 0.0182 0.0730 1
C6 C 0.2382 -0.0398 -0.0052 1
H3 H 0.2187 -0.0807 -0.0450 1
C7 C 0.2836 -0.0263 -0.0134 1
H4 H 0.3018 -0.0560 -0.0595 1
N4 N 0.2984 0.0379 0.0560 1
C8 C 0.1810 0.0243 0.1130 1
H5 H 0.1862 0.0122 0.2076 1
H6 H 0.1575 -0.0091 0.0604 1
H7 H 0.1690 0.0738 0.0982 1
S3 S 0.2497 0.1422 -0.1997 1
C9 C 0.3109 0.1381 -0.1860 1
N5 N 0.3318 0.1695 -0.2800 1
C10 C 0.3789 0.1573 -0.2450 1
H8 H 0.4013 0.1750 -0.2923 1
C11 C 0.3886 0.1142 -0.1285 1
H9 H 0.4188 0.0952 -0.0811 1
N6 N 0.3454 0.1034 -0.0928 1
C12 C 0.3068 0.2162 -0.3985 1
B1 B 0.3474 0.0676 0.0495 1
H10 H 0.3740 0.0190 0.0604 1
C13 C 0.4022 0.6197 0.2225 1
H11 H 0.4060 0.6701 0.2473 1
O1 O 0.3718 0.6046 0.1205 1
N7 N 0.4314 0.5699 0.3025 1
C14 C 0.4254 0.4907 0.2860 1
H12 H 0.3965 0.4764 0.2532 1
H13 H 0.4350 0.4690 0.3610 1
H14 H 0.4406 0.4722 0.2322 1
C15 C 0.4673 0.5928 0.4190 1
H15 H 0.4556 0.5878 0.4978 1
H16 H 0.4945 0.5620 0.4302 1
H17 H 0.4752 0.6448 0.4059 1

loop_
_geom_angle_atom_site_label_1
_geom_angle_atom_site_label_2
_geom_angle_atom_site_label_3
_geom_angle
_geom_angle_site_symmetry_1
_geom_angle_site_symmetry_2
_geom_angle_site_symmetry_3
_geom_angle_publ_flag
S1 Bi1 S2 90.27 . . . yes
S1 Bi1 S3 90.52 . . . yes
S1 Bi1 S1 180.00 . . 7_555 yes
S1 Bi1 S2 89.73 . . 7_555 yes
S1 Bi1 S3 89.48 . . 7_555 yes
S2 Bi1 S3 92.46 . . . yes
S1 Bi1 S2 89.73 7_555 . . yes
S2 Bi1 S2 180.00 . . 7_555 yes
S2 Bi1 S3 87.54 . . 7_555 yes
S1 Bi1 S3 89.48 7_555 . . yes
S2 Bi1 S3 87.54 7_555 . . yes
S3 Bi1 S3 180.00 . . 7_555 yes
S1 Bi1 S2 90.27 7_555 . 7_555 yes
S1 Bi1 S3 90.52 7_555 . 7_555 yes
S2 Bi1 S3 92.46 7_555 . 7_555 yes
Bi1 S1 C1 100.22 . . . yes
Bi1 S2 C5 99.01 . . . yes
Bi1 S3 C9 98.91 . . . yes
C1 N1 C2 108.73 . . . yes
C1 N1 C4 125.08 . . . yes
C2 N1 C4 126.17 . . . yes
C1 N2 C3 107.47 . . . yes
C1 N2 B1 134.13 . . . yes
C3 N2 B1 118.30 . . . yes
C5 N3 C6 107.80 . . . yes
C5 N3 C8 125.98 . . . yes
C6 N3 C8 126.13 . . . yes
C5 N4 C7 109.62 . . . yes
C5 N4 B1 133.61 . . . yes
C7 N4 B1 116.57 . . . yes
C9 N5 C10 110.49 . . . yes
C9 N5 C12 125.29 . . . yes
C10 N5 C12 124.04 . . . yes
C9 N6 C11 108.12 . . . yes
C9 N6 B1 133.19 . . . yes
C11 N6 B1 117.81 . . . yes
C14 N7 C15 115.13 . . . yes
C13 N7 C14 123.24 . . . yes
C13 N7 C15 121.29 . . . yes
S1 C1 N1 123.52 . . . yes
S1 C1 N2 128.74 . . . yes
N1 C1 N2 107.73 . . . yes
N1 C2 C3 106.58 . . . yes
N2 C3 C2 109.46 . . . yes
S2 C5 N3 122.28 . . . yes
S2 C5 N4 130.07 . . . yes
N3 C5 N4 107.64 . . . yes
N3 C6 C7 107.28 . . . yes
N4 C7 C6 107.65 . . . yes
N5 C9 N6 107.20 . . . yes
S3 C9 N5 123.13 . . . yes
S3 C9 N6 129.60 . . . yes
N5 C10 C11 106.94 . . . yes
N6 C11 C10 107.19 . . . yes
N1 C2 H1 127.00 . . . no
C3 C2 H1 127.00 . . . no
C2 C3 H2 125.00 . . . no
N2 C3 H2 125.00 . . . no
N3 C6 H3 126.00 . . . no
C7 C6 H3 126.00 . . . no
C6 C7 H4 126.00 . . . no
N4 C7 H4 126.00 . . . no
H5 C8 H7 109.00 . . . no
N3 C8 H6 111.00 . . . no
N3 C8 H7 110.00 . . . no
H6 C8 H7 109.00 . . . no
N3 C8 H5 110.00 . . . no
H5 C8 H6 109.00 . . . no
N5 C10 H8 126.00 . . . no
C11 C10 H8 127.00 . . . no
C10 C11 H9 127.00 . . . no
N6 C11 H9 126.00 . . . no
O1 C13 N7 124.98 . . . yes
N7 C13 H11 118.00 . . . no
O1 C13 H11 117.00 . . . no
N7 C14 H14 113.00 . . . no
N7 C14 H13 111.00 . . . no
N7 C14 H12 115.00 . . . no
H12 C14 H13 106.00 . . . no
H13 C14 H14 107.00 . . . no
H12 C14 H14 104.00 . . . no
N7 C15 H16 110.00 . . . no
N7 C15 H17 108.00 . . . no
H15 C15 H16 108.00 . . . no
H15 C15 H17 111.00 . . . no
N7 C15 H15 109.00 . . . no
H16 C15 H17 111.00 . . . no
N2 B1 N4 110.90 . . . yes
N2 B1 N6 111.06 . . . yes
N4 B1 N6 111.35 . . . yes
N2 B1 H10 108.00 . . . no
N4 B1 H10 110.00 . . . no
N6 B1 H10 106.00 . . . no

loop_
_geom_bond_atom_site_label_1
_geom_bond_atom_site_label_2
_geom_bond_distance
_geom_bond_site_symmetry_1
_geom_bond_site_symmetry_2
_geom_bond_publ_flag
Bi1 S1 2.8081 . . yes
Bi1 S2 2.7772 . . yes
Bi1 S3 2.7902 . . yes
Bi1 S1 2.8081 . 7_555 yes
Bi1 S2 2.7772 . 7_555 yes
Bi1 S3 2.7902 . 7_555 yes
S1 C1 1.7206 . . yes
S2 C5 1.7279 . . yes
S3 C9 1.7421 . . yes
O1 C13 1.2019 . . yes
N1 C2 1.4074 . . yes
N1 C4 1.4626 . . yes
N1 C1 1.3415 . . yes
N2 C3 1.3880 . . yes
N2 B1 1.5666 . . yes
N2 C1 1.3570 . . yes
N3 C6 1.4107 . . yes
N3 C8 1.4446 . . yes
N3 C5 1.3489 . . yes
N4 C7 1.3597 . . yes
N4 B1 1.5314 . . yes
N4 C5 1.3647 . . yes
N5 C9 1.3678 . . yes
N5 C12 1.4878 . . yes
N5 C10 1.3361 . . yes
N6 C9 1.3381 . . yes
N6 B1 1.5588 . . yes
N6 C11 1.3989 . . yes
N7 C15 1.4167 . . yes
N7 C14 1.4370 . . yes
N7 C13 1.3481 . . yes
C2 C3 1.3149 . . no
C6 C7 1.3585 . . no
C10 C11 1.3741 . . no
C2 H1 0.9500 . . no
C3 H2 0.9500 . . no
C6 H3 0.9500 . . no
C7 H4 0.9500 . . no
C8 H5 0.9500 . . no
C8 H6 0.9600 . . no
C8 H7 0.9500 . . no
C10 H8 0.9500 . . no
C11 H9 0.9500 . . no
C13 H11 0.9400 . . no
C14 H13 0.8300 . . no
C14 H12 0.8600 . . no
C14 H14 0.8500 . . no
C15 H16 0.9400 . . no
C15 H15 0.9400 . . no
C15 H17 0.9800 . . no
B1 H10 1.1500 . . no
